data_7241920
loop_
_publ_author_name
'Jung, Mi-Hee'

_publ_section_title
;
 Exploration of two-dimensional perovskites incorporating methylammonium
 for high performance solar cells
;
_journal_issue 5
_journal_name_full CrystEngComm
_journal_page_first 1181
_journal_page_last 1200
_journal_paper_doi 10.1039/D0CE01469A
_journal_volume 23
_journal_year 2021
_chemical_formula_sum 'C8 H24 I4 N2 Pb'
_chemical_formula_weight 863.08
_space_group_crystal_system orthorhombic
_space_group_IT_number 61
_space_group_name_Hall '-P 2ac 2ab'
_space_group_name_H-M_alt 'P b c a'
_atom_sites_solution_hydrogens geom
_audit_creation_method SHELXL-2017/1
_audit_update_record
;
2018-11-16 deposited with the CCDC.	2020-12-17 downloaded from the CCDC.
;
_cell_angle_alpha 90
_cell_angle_beta 90
_cell_angle_gamma 90
_cell_formula_units_Z 4
_cell_length_a 8.8570(18)
_cell_length_b 8.6750(17)
_cell_length_c 27.435(6)
_cell_measurement_reflns_used 13783
_cell_measurement_temperature 298(2)
_cell_measurement_theta_max 33.749
_cell_measurement_theta_min 0.401
_cell_volume 2108.0(8)
_computing_cell_refinement 'HKL3000sm (Otwinowski & Minor, 1997)'
_computing_data_collection 'PAL BL2D-SMDC Program (Shin et. al, 2016)'
_computing_data_reduction 'HKL3000sm (Otwinowski & Minor, 1997)'
_computing_structure_refinement 'SHELXL-2017/1 (Sheldrick, 2017)'
_computing_structure_solution 'SHELXT 2014/5 (Sheldrick, 2014)'
_diffrn_ambient_temperature 298(2)
_diffrn_measured_fraction_theta_full 0.986
_diffrn_measured_fraction_theta_max 0.843
_diffrn_measurement_device_type 'Rayonix MX225HS CCD area detector'
_diffrn_measurement_method 'omega scan'
_diffrn_radiation_type synchrotron
_diffrn_radiation_wavelength 0.700
_diffrn_reflns_av_R_equivalents 0.0522
_diffrn_reflns_av_unetI/netI 0.0425
_diffrn_reflns_Laue_measured_fraction_full 0.986
_diffrn_reflns_Laue_measured_fraction_max 0.843
_diffrn_reflns_limit_h_max 13
_diffrn_reflns_limit_h_min -13
_diffrn_reflns_limit_k_max 13
_diffrn_reflns_limit_k_min -13
_diffrn_reflns_limit_l_max 38
_diffrn_reflns_limit_l_min -38
_diffrn_reflns_number 12647
_diffrn_reflns_point_group_measured_fraction_full 0.986
_diffrn_reflns_point_group_measured_fraction_max 0.843
_diffrn_reflns_theta_full 24.835
_diffrn_reflns_theta_max 33.217
_diffrn_reflns_theta_min 1.462
_diffrn_source 'PLSII 2D bending magnet'
_exptl_absorpt_coefficient_mu 13.715
_exptl_absorpt_process_details 'HKL3000sm Scalepack(Otwinowski et.al,2003)'
_exptl_crystal_colour orange
_exptl_crystal_density_diffrn 2.720
_exptl_crystal_description plate
_exptl_crystal_F_000 1520
_exptl_crystal_size_max 0.120
_exptl_crystal_size_mid 0.098
_exptl_crystal_size_min 0.075
_refine_diff_density_max 3.217
_refine_diff_density_min -2.910
_refine_diff_density_rms 0.529
_refine_ls_extinction_coef 0.0110(8)
_refine_ls_extinction_expression Fc^*^=kFc[1+0.001xFc^2^\l^3^/sin(2\q)]^-1/4^
_refine_ls_extinction_method 'SHELXL-2017/1 (Sheldrick 2017)'
_refine_ls_goodness_of_fit_ref 1.082
_refine_ls_hydrogen_treatment constr
_refine_ls_matrix_type full
_refine_ls_number_parameters 72
_refine_ls_number_reflns 3565
_refine_ls_number_restraints 31
_refine_ls_restrained_S_all 1.084
_refine_ls_R_factor_all 0.0811
_refine_ls_R_factor_gt 0.0626
_refine_ls_shift/su_max 0.000
_refine_ls_shift/su_mean 0.000
_refine_ls_structure_factor_coef Fsqd
_refine_ls_weighting_details 'w=1/[\s^2^(Fo^2^)+(0.1084P)^2^+0.5256P] where P=(Fo^2^+2Fc^2^)/3'
_refine_ls_weighting_scheme calc
_refine_ls_wR_factor_gt 0.1602
_refine_ls_wR_factor_ref 0.1770
_reflns_Friedel_coverage 0.000
_reflns_number_gt 2447
_reflns_number_total 3565
_reflns_threshold_expression 'I > 2\s(I)'
_cod_data_source_file d0ce01469a2.cif
_cod_data_source_block butylaminepbi2_a
_cod_depositor_comments 'Adding full bibliography for 7241916--7241921.cif.'
_cod_original_cell_volume 2108.0(7)
_cod_database_code 7241920
_shelx_shelxl_version_number 2017/1
_shelx_space_group_comment
;
The symmetry employed for this shelxl refinement is uniquely defined
by the following loop, which should always be used as a source of
symmetry information in preference to the above space-group names.
They are only intended as comments.
;
_shelx_estimated_absorpt_t_min 0.290
_shelx_estimated_absorpt_t_max 0.426

loop_
_space_group_symop_operation_xyz
'x, y, z'
'-x+1/2, -y, z+1/2'
'-x, y+1/2, -z+1/2'
'x+1/2, -y+1/2, -z'
'-x, -y, -z'
'x-1/2, y, -z-1/2'
'x, -y-1/2, z-1/2'
'-x-1/2, y-1/2, z'

loop_
_atom_site_label
_atom_site_type_symbol
_atom_site_fract_x
_atom_site_fract_y
_atom_site_fract_z
_atom_site_U_iso_or_equiv
_atom_site_adp_type
_atom_site_occupancy
_atom_site_site_symmetry_order
_atom_site_calc_flag
_atom_site_refinement_flags_posn
_atom_site_refinement_flags_adp
_atom_site_refinement_flags_occupancy
_atom_site_disorder_assembly
_atom_site_disorder_group
Pb1 Pb 0.500000 0.500000 0.500000 0.05162(18) Uani 1 2 d S . P . .
I1 I 0.53272(12) 0.48620(7) 0.38460(3) 0.0812(2) Uani 1 1 d . . . . .
C1 C 0.0283(19) 0.4741(16) 0.3805(5) 0.131(6) Uani 1 1 d D U . . .
H1A H 0.005302 0.367960 0.388809 0.157 Uiso 1 1 calc R U . . .
H1AB H 0.131000 0.495536 0.390789 0.157 Uiso 1 1 calc R U . . .
N1 N -0.0746(8) 0.5759(10) 0.4057(3) 0.093(2) Uani 1 1 d D . . . .
H1B H -0.065810 0.561889 0.437755 0.139 Uiso 1 1 calc R U . . .
H1C H -0.052565 0.673282 0.398418 0.139 Uiso 1 1 calc R U . . .
H1D H -0.168870 0.555240 0.396585 0.139 Uiso 1 1 calc R U . . .
I2 I 0.19669(6) 0.69493(6) 0.49583(2) 0.0749(2) Uani 1 1 d . . . . .
C2 C 0.015(2) 0.4955(14) 0.3277(6) 0.169(12) Uani 1 1 d D U . . .
H2A H -0.079111 0.451558 0.316555 0.202 Uiso 1 1 calc R U . . .
H2B H 0.014059 0.604858 0.320400 0.202 Uiso 1 1 calc R U . . .
C3 C 0.140(2) 0.423(4) 0.3016(8) 0.324(16) Uani 1 1 d D U . . .
H3A H 0.207105 0.503939 0.290324 0.389 Uiso 1 1 calc R U . . .
H3B H 0.196057 0.360418 0.324555 0.389 Uiso 1 1 calc R U . . .
C4 C 0.101(3) 0.329(3) 0.2610(8) 0.306(15) Uani 1 1 d D U . . .
H4A H 0.026391 0.255221 0.270613 0.459 Uiso 1 1 calc R U . . .
H4AB H 0.189484 0.276616 0.249469 0.459 Uiso 1 1 calc R U . . .
H4AC H 0.061255 0.392918 0.235361 0.459 Uiso 1 1 calc R U . . .

loop_
_atom_site_aniso_label
_atom_site_aniso_U_11
_atom_site_aniso_U_22
_atom_site_aniso_U_33
_atom_site_aniso_U_23
_atom_site_aniso_U_13
_atom_site_aniso_U_12
Pb1 0.0344(2) 0.0352(2) 0.0853(3) 0.00105(10) -0.00004(11) 0.00003(8)
I1 0.0789(4) 0.0793(4) 0.0855(5) 0.0030(2) -0.0084(3) -0.0013(2)
C1 0.129(7) 0.130(7) 0.135(7) -0.009(4) 0.006(5) 0.006(4)
N1 0.077(4) 0.096(5) 0.105(6) -0.007(5) 0.006(4) -0.015(4)
I2 0.0483(3) 0.0477(3) 0.1287(6) -0.00761(18) -0.0124(2) 0.01949(18)
C2 0.167(13) 0.169(13) 0.169(13) -0.010(4) 0.005(5) 0.004(5)
C3 0.322(17) 0.325(17) 0.326(17) -0.001(5) 0.000(5) -0.001(5)
C4 0.305(17) 0.322(16) 0.290(16) -0.014(10) -0.009(10) 0.013(10)

loop_
_atom_type_symbol
_atom_type_description
_atom_type_scat_dispersion_real
_atom_type_scat_dispersion_imag
_atom_type_scat_source
C C 0.0034 0.0017 'International Tables Vol C Tables 4.2.6.8 and 6.1.1.4'
H H 0.0000 0.0000 'International Tables Vol C Tables 4.2.6.8 and 6.1.1.4'
N N 0.0066 0.0034 'International Tables Vol C Tables 4.2.6.8 and 6.1.1.4'
I I -0.4371 1.8409 'International Tables Vol C Tables 4.2.6.8 and 6.1.1.4'
Pb Pb -3.4194 10.2008 'International Tables Vol C Tables 4.2.6.8 and 6.1.1.4'

loop_
_geom_angle_atom_site_label_1
_geom_angle_atom_site_label_2
_geom_angle_atom_site_label_3
_geom_angle
_geom_angle_site_symmetry_1
_geom_angle_site_symmetry_3
_geom_angle_publ_flag
I2 Pb1 I2 180.00(2) 8_655 4_566 ?
I2 Pb1 I2 91.239(15) 8_655 5_666 ?
I2 Pb1 I2 88.761(15) 4_566 5_666 ?
I2 Pb1 I2 88.761(16) 8_655 . ?
I2 Pb1 I2 91.239(16) 4_566 . ?
I2 Pb1 I2 180.0 5_666 . ?
I2 Pb1 I1 90.987(15) 8_655 5_666 ?
I2 Pb1 I1 89.013(15) 4_566 5_666 ?
I2 Pb1 I1 93.514(19) 5_666 5_666 ?
I2 Pb1 I1 86.487(19) . 5_666 ?
I2 Pb1 I1 89.014(15) 8_655 . ?
I2 Pb1 I1 90.986(15) 4_566 . ?
I2 Pb1 I1 86.487(19) 5_666 . ?
I2 Pb1 I1 93.513(19) . . ?
I1 Pb1 I1 180.0 5_666 . ?
N1 C1 C2 110.3(11) . . ?
N1 C1 H1A 109.6 . . ?
C2 C1 H1A 109.6 . . ?
N1 C1 H1AB 109.6 . . ?
C2 C1 H1AB 109.6 . . ?
H1A C1 H1AB 108.1 . . ?
C1 N1 H1B 109.5 . . ?
C1 N1 H1C 109.5 . . ?
H1B N1 H1C 109.5 . . ?
C1 N1 H1D 109.5 . . ?
H1B N1 H1D 109.5 . . ?
H1C N1 H1D 109.5 . . ?
Pb1 I2 Pb1 155.21(2) 4_466 . ?
C3 C2 C1 111.9(13) . . ?
C3 C2 H2A 109.2 . . ?
C1 C2 H2A 109.2 . . ?
C3 C2 H2B 109.2 . . ?
C1 C2 H2B 109.2 . . ?
H2A C2 H2B 107.9 . . ?
C4 C3 C2 116.7(11) . . ?
C4 C3 H3A 108.1 . . ?
C2 C3 H3A 108.1 . . ?
C4 C3 H3B 108.1 . . ?
C2 C3 H3B 108.1 . . ?
H3A C3 H3B 107.3 . . ?
C3 C4 H4A 109.5 . . ?
C3 C4 H4AB 109.5 . . ?
H4A C4 H4AB 109.5 . . ?
C3 C4 H4AC 109.5 . . ?
H4A C4 H4AC 109.5 . . ?
H4AB C4 H4AC 109.5 . . ?

loop_
_geom_bond_atom_site_label_1
_geom_bond_atom_site_label_2
_geom_bond_distance
_geom_bond_site_symmetry_2
_geom_bond_publ_flag
Pb1 I2 3.1705(6) 8_655 ?
Pb1 I2 3.1705(6) 4_566 ?
Pb1 I2 3.1764(7) 5_666 ?
Pb1 I2 3.1764(6) . ?
Pb1 I1 3.1813(11) 5_666 ?
Pb1 I1 3.1814(11) . ?
C1 N1 1.446(9) . ?
C1 C2 1.465(10) . ?
C1 H1A 0.9700 . ?
C1 H1AB 0.9700 . ?
N1 H1B 0.8900 . ?
N1 H1C 0.8900 . ?
N1 H1D 0.8900 . ?
C2 C3 1.456(10) . ?
C2 H2A 0.9700 . ?
C2 H2B 0.9700 . ?
C3 C4 1.423(10) . ?
C3 H3A 0.9700 . ?
C3 H3B 0.9700 . ?
C4 H4A 0.9600 . ?
C4 H4AB 0.9600 . ?
C4 H4AC 0.9600 . ?
